data_1553539
loop_
_publ_author_name
'Mahmood, Qaiser'
'Yue, Erlin'
'Zhang, Wenjuan'
'Solan, Gregory A.'
'Liang, Tongling'
'Sun, Wen-Hua'

_publ_section_title
;
 Bisimino-functionalized dibenzo[a,c]acridines as highly conjugated pincer
 frameworks for palladium(ii): synthesis, characterization and catalytic
 performance in Heck coupling
;
_journal_issue 12
_journal_name_full 'Organic Chemistry Frontiers'
_journal_page_first 1668
_journal_paper_doi 10.1039/C6QO00469E
_journal_volume 3
_journal_year 2016
_chemical_formula_sum 'C40 H33 N3 O0'
_chemical_formula_weight 555.69
_space_group_IT_number 14
_space_group_name_Hall '-P 2ybc'
_space_group_name_H-M_alt 'P 1 21/c 1'
_symmetry_cell_setting monoclinic
_symmetry_space_group_name_H-M 'P 1 21/c 1'
_atom_sites_solution_hydrogens geom
_atom_sites_solution_primary direct
_atom_sites_solution_secondary difmap
_audit_creation_method SHELXL-97
_audit_update_record
;
2016-07-28 deposited with the CCDC.
2016-09-27 downloaded from the CCDC.
;
_cell_angle_alpha 90.00
_cell_angle_beta 113.37(3)
_cell_angle_gamma 90.00
_cell_formula_units_Z 4
_cell_length_a 11.910(2)
_cell_length_b 32.793(7)
_cell_length_c 9.4655(19)
_cell_measurement_reflns_used 9817
_cell_measurement_temperature 173(2)
_cell_measurement_theta_max 27.4851
_cell_measurement_theta_min 1.8631
_cell_volume 3393.6(14)
_computing_cell_refinement 'CrystalClear (Rigaku Inc., 2007)'
_computing_data_collection 'CrystalClear (Rigaku Inc., 2007)'
_computing_data_reduction 'CrystalClear (Rigaku Inc., 2007)'
_computing_molecular_graphics 'XP in Siemens SHELXTL (Sheldrick, 1994)'
_computing_publication_material 'SHELX97 (Sheldrick, 1997)'
_computing_structure_refinement 'SHELXL-97 (Sheldrick, 1997)'
_computing_structure_solution 'SHELXS-97 (Sheldrick, 1990)'
_diffrn_ambient_temperature 173(2)
_diffrn_measured_fraction_theta_full 0.996
_diffrn_measured_fraction_theta_max 0.996
_diffrn_measurement_device_type 'MM007-HF CCD(Saturn 724+)'
_diffrn_measurement_method '\w scans at fixed \c = 45\%'
_diffrn_radiation_monochromator Confocal
_diffrn_radiation_source 'rotating anode'
_diffrn_radiation_type MoK\a
_diffrn_radiation_wavelength 0.71073
_diffrn_reflns_av_R_equivalents 0.0518
_diffrn_reflns_av_sigmaI/netI 0.0506
_diffrn_reflns_limit_h_max 15
_diffrn_reflns_limit_h_min -15
_diffrn_reflns_limit_k_max 42
_diffrn_reflns_limit_k_min -42
_diffrn_reflns_limit_l_max 12
_diffrn_reflns_limit_l_min -11
_diffrn_reflns_number 23288
_diffrn_reflns_theta_full 27.50
_diffrn_reflns_theta_max 27.50
_diffrn_reflns_theta_min 1.96
_exptl_absorpt_coefficient_mu 0.064
_exptl_absorpt_correction_T_max 0.9936
_exptl_absorpt_correction_T_min 0.9857
_exptl_absorpt_correction_type multi-scan
_exptl_crystal_colour yellow
_exptl_crystal_density_diffrn 1.088
_exptl_crystal_density_method 'not measured'
_exptl_crystal_description block
_exptl_crystal_F_000 1176
_exptl_crystal_size_max 0.23
_exptl_crystal_size_mid 0.14
_exptl_crystal_size_min 0.10
_platon_squeeze_details ' ?'
_refine_diff_density_max 0.219
_refine_diff_density_min -0.164
_refine_diff_density_rms 0.040
_refine_ls_extinction_method none
_refine_ls_goodness_of_fit_ref 1.047
_refine_ls_hydrogen_treatment constr
_refine_ls_matrix_type full
_refine_ls_number_parameters 393
_refine_ls_number_reflns 7780
_refine_ls_number_restraints 0
_refine_ls_restrained_S_all 1.047
_refine_ls_R_factor_all 0.0814
_refine_ls_R_factor_gt 0.0633
_refine_ls_shift/su_max 0.033
_refine_ls_shift/su_mean 0.001
_refine_ls_structure_factor_coef Fsqd
_refine_ls_weighting_details 'calc w=1/[\s^2^(Fo^2^)+(0.0528P)^2^+1.2942P] where P=(Fo^2^+2Fc^2^)/3'
_refine_ls_weighting_scheme calc
_refine_ls_wR_factor_gt 0.1406
_refine_ls_wR_factor_ref 0.1510
_reflns_number_gt 6204
_reflns_number_total 7780
_reflns_threshold_expression >2sigma(I)
_cod_data_source_file c6qo00469e2.cif
_cod_data_source_block L1
_cod_original_cell_volume 3393.6(12)
_cod_original_sg_symbol_H-M P2(1)/c
_cod_database_code 1553539

loop_
_symmetry_equiv_pos_as_xyz
'x, y, z'
'-x, y+1/2, -z+1/2'
'-x, -y, -z'
'x, -y-1/2, z-1/2'

loop_
_atom_site_label
_atom_site_type_symbol
_atom_site_fract_x
_atom_site_fract_y
_atom_site_fract_z
_atom_site_U_iso_or_equiv
_atom_site_adp_type
_atom_site_occupancy
_atom_site_symmetry_multiplicity
_atom_site_calc_flag
_atom_site_refinement_flags
N1 N 0.50060(13) 0.14548(4) 0.45846(16) 0.0295(3) Uani 1 1 d .
C15 C 0.63445(15) 0.21782(5) 0.48448(18) 0.0270(3) Uani 1 1 d .
C16 C 0.66883(15) 0.18148(5) 0.42822(18) 0.0281(3) Uani 1 1 d .
N3 N 0.49391(14) 0.05761(4) 0.19361(18) 0.0363(3) Uani 1 1 d .
C12 C 0.46851(15) 0.17968(5) 0.50688(18) 0.0279(3) Uani 1 1 d .
C13 C 0.52645(15) 0.21809(5) 0.51004(18) 0.0281(3) Uani 1 1 d .
C14 C 0.47020(15) 0.25511(5) 0.53963(19) 0.0307(4) Uani 1 1 d .
C32 C 0.72066(15) 0.25246(5) 0.53899(19) 0.0284(3) Uani 1 1 d .
H32 H 0.7253 0.2661 0.6296 0.034 Uiso 1 1 calc R
N2 N 0.78913(13) 0.26541(4) 0.47399(16) 0.0312(3) Uani 1 1 d .
C6 C 0.33024(15) 0.21188(5) 0.61497(19) 0.0329(4) Uani 1 1 d .
C11 C 0.37239(15) 0.17665(5) 0.56650(19) 0.0312(4) Uani 1 1 d .
C21 C 0.59476(15) 0.14620(5) 0.41266(18) 0.0281(3) Uani 1 1 d .
C1 C 0.50132(16) 0.29415(5) 0.5044(2) 0.0356(4) Uani 1 1 d .
H1 H 0.5596 0.2965 0.4595 0.043 Uiso 1 1 calc R
C5 C 0.37601(15) 0.25210(5) 0.59439(19) 0.0332(4) Uani 1 1 d .
C33 C 0.87820(15) 0.29562(5) 0.55234(19) 0.0288(3) Uani 1 1 d .
C34 C 0.97644(15) 0.28619(5) 0.69090(19) 0.0303(4) Uani 1 1 d .
C7 C 0.24090(17) 0.20724(6) 0.6760(2) 0.0416(4) Uani 1 1 d .
H7 H 0.2112 0.2306 0.7096 0.050 Uiso 1 1 calc R
C38 C 0.87045(16) 0.33343(5) 0.4799(2) 0.0338(4) Uani 1 1 d .
C17 C 0.77069(16) 0.17819(5) 0.3869(2) 0.0324(4) Uani 1 1 d .
H17 H 0.8256 0.2005 0.4051 0.039 Uiso 1 1 calc R
C19 C 0.71366(17) 0.10944(5) 0.2989(2) 0.0376(4) Uani 1 1 d .
H19 H 0.7274 0.0858 0.2500 0.045 Uiso 1 1 calc R
C29 C 0.48740(19) -0.01657(5) 0.1705(2) 0.0395(4) Uani 1 1 d .
C18 C 0.79070(17) 0.14334(5) 0.3214(2) 0.0371(4) Uani 1 1 d .
H18 H 0.8575 0.1420 0.2907 0.045 Uiso 1 1 calc R
C22 C 0.54289(17) 0.07250(5) 0.3284(2) 0.0338(4) Uani 1 1 d .
C10 C 0.32475(17) 0.13831(6) 0.5794(2) 0.0390(4) Uani 1 1 d .
H10 H 0.3531 0.1146 0.5462 0.047 Uiso 1 1 calc R
C20 C 0.61905(16) 0.10991(5) 0.34613(19) 0.0313(4) Uani 1 1 d .
C3 C 0.36181(18) 0.32590(6) 0.5945(2) 0.0443(5) Uani 1 1 d .
H3 H 0.3274 0.3498 0.6176 0.053 Uiso 1 1 calc R
C35 C 1.06565(16) 0.31582(6) 0.7559(2) 0.0381(4) Uani 1 1 d .
H35 H 1.1326 0.3102 0.8502 0.046 Uiso 1 1 calc R
C24 C 0.42674(18) 0.02031(5) 0.1652(2) 0.0380(4) Uani 1 1 d .
C2 C 0.44928(18) 0.32916(6) 0.5333(2) 0.0420(5) Uani 1 1 d .
H2 H 0.4734 0.3552 0.5114 0.050 Uiso 1 1 calc R
C37 C 0.96231(18) 0.36190(5) 0.5499(2) 0.0394(4) Uani 1 1 d .
H37 H 0.9582 0.3877 0.5027 0.047 Uiso 1 1 calc R
C8 C 0.19577(18) 0.16933(7) 0.6879(2) 0.0470(5) Uani 1 1 d .
H8 H 0.1355 0.1669 0.7296 0.056 Uiso 1 1 calc R
C36 C 1.05921(17) 0.35329(6) 0.6865(2) 0.0411(4) Uani 1 1 d .
H36 H 1.1213 0.3731 0.7328 0.049 Uiso 1 1 calc R
C40 C 0.98807(17) 0.24521(5) 0.7684(2) 0.0378(4) Uani 1 1 d .
H40A H 0.9274 0.2431 0.8139 0.057 Uiso 1 1 calc R
H40B H 1.0704 0.2424 0.8493 0.057 Uiso 1 1 calc R
H40C H 0.9740 0.2235 0.6921 0.057 Uiso 1 1 calc R
C9 C 0.23724(18) 0.13478(6) 0.6398(3) 0.0474(5) Uani 1 1 d .
H9 H 0.2055 0.1087 0.6483 0.057 Uiso 1 1 calc R
C4 C 0.32433(17) 0.28815(6) 0.6221(2) 0.0403(4) Uani 1 1 d .
H4 H 0.2621 0.2864 0.6608 0.048 Uiso 1 1 calc R
C30 C 0.6235(2) -0.01826(6) 0.2260(3) 0.0518(5) Uani 1 1 d .
H30A H 0.6520 0.0042 0.1805 0.078 Uiso 1 1 calc R
H30B H 0.6477 -0.0443 0.1955 0.078 Uiso 1 1 calc R
H30C H 0.6602 -0.0159 0.3384 0.078 Uiso 1 1 calc R
C28 C 0.4167(2) -0.05167(6) 0.1205(2) 0.0478(5) Uani 1 1 d .
H28 H 0.4560 -0.0770 0.1226 0.057 Uiso 1 1 calc R
C25 C 0.2997(2) 0.02197(6) 0.1136(3) 0.0499(5) Uani 1 1 d .
C26 C 0.2334(2) -0.01407(7) 0.0681(3) 0.0603(6) Uani 1 1 d .
H26 H 0.1470 -0.0136 0.0363 0.072 Uiso 1 1 calc R
C39 C 0.7640(2) 0.34269(6) 0.3316(2) 0.0517(5) Uani 1 1 d .
H39A H 0.7496 0.3195 0.2613 0.078 Uiso 1 1 calc R
H39B H 0.7821 0.3670 0.2844 0.078 Uiso 1 1 calc R
H39C H 0.6908 0.3476 0.3525 0.078 Uiso 1 1 calc R
C27 C 0.2916(2) -0.05048(6) 0.0685(3) 0.0566(6) Uani 1 1 d .
H27 H 0.2451 -0.0747 0.0328 0.068 Uiso 1 1 calc R
C23 C 0.5395(2) 0.05357(5) 0.4713(2) 0.0490(5) Uani 1 1 d .
H23A H 0.4575 0.0428 0.4487 0.074 Uiso 1 1 calc R
H23B H 0.5597 0.0742 0.5524 0.074 Uiso 1 1 calc R
H23C H 0.5993 0.0313 0.5059 0.074 Uiso 1 1 calc R
C31 C 0.2367(2) 0.06196(7) 0.1080(4) 0.0766(8) Uani 1 1 d .
H31A H 0.2468 0.0796 0.0302 0.115 Uiso 1 1 calc R
H31B H 0.2728 0.0752 0.2089 0.115 Uiso 1 1 calc R
H31C H 0.1494 0.0572 0.0812 0.115 Uiso 1 1 calc R

loop_
_atom_site_aniso_label
_atom_site_aniso_U_11
_atom_site_aniso_U_22
_atom_site_aniso_U_33
_atom_site_aniso_U_23
_atom_site_aniso_U_13
_atom_site_aniso_U_12
N1 0.0323(7) 0.0282(7) 0.0277(7) -0.0007(6) 0.0115(6) -0.0014(6)
C15 0.0289(8) 0.0265(8) 0.0233(8) -0.0017(6) 0.0080(7) -0.0020(6)
C16 0.0316(8) 0.0276(8) 0.0240(8) 0.0009(6) 0.0098(7) 0.0019(7)
N3 0.0455(9) 0.0253(7) 0.0417(9) -0.0037(6) 0.0212(7) -0.0038(6)
C12 0.0279(8) 0.0289(8) 0.0234(8) -0.0007(6) 0.0065(7) 0.0007(7)
C13 0.0282(8) 0.0294(8) 0.0226(7) -0.0012(6) 0.0059(7) 0.0016(7)
C14 0.0267(8) 0.0322(8) 0.0259(8) -0.0056(7) 0.0026(7) 0.0007(7)
C32 0.0282(8) 0.0264(7) 0.0284(8) -0.0041(6) 0.0088(7) 0.0014(7)
N2 0.0334(8) 0.0275(7) 0.0325(7) -0.0029(6) 0.0130(6) -0.0030(6)
C6 0.0272(8) 0.0402(9) 0.0278(8) -0.0017(7) 0.0074(7) 0.0021(7)
C11 0.0265(8) 0.0357(9) 0.0278(8) 0.0010(7) 0.0071(7) 0.0005(7)
C21 0.0340(9) 0.0246(7) 0.0255(8) -0.0002(6) 0.0117(7) -0.0003(7)
C1 0.0310(9) 0.0314(8) 0.0378(10) -0.0044(7) 0.0066(8) 0.0003(7)
C5 0.0288(9) 0.0385(9) 0.0263(8) -0.0054(7) 0.0046(7) 0.0022(7)
C33 0.0303(8) 0.0285(8) 0.0305(8) -0.0045(7) 0.0152(7) -0.0025(7)
C34 0.0279(8) 0.0348(8) 0.0325(9) -0.0007(7) 0.0167(7) -0.0007(7)
C7 0.0371(10) 0.0513(11) 0.0389(10) -0.0007(9) 0.0178(9) 0.0061(9)
C38 0.0394(10) 0.0286(8) 0.0321(9) -0.0028(7) 0.0127(8) -0.0030(7)
C17 0.0363(9) 0.0290(8) 0.0358(9) 0.0013(7) 0.0184(8) -0.0010(7)
C19 0.0490(11) 0.0294(8) 0.0408(10) -0.0038(7) 0.0248(9) 0.0018(8)
C29 0.0550(12) 0.0313(9) 0.0365(10) -0.0010(7) 0.0228(9) -0.0003(8)
C18 0.0438(10) 0.0325(9) 0.0454(11) -0.0004(8) 0.0287(9) 0.0004(8)
C22 0.0436(10) 0.0243(8) 0.0385(10) -0.0026(7) 0.0217(8) -0.0009(7)
C10 0.0351(10) 0.0369(9) 0.0465(11) 0.0054(8) 0.0176(9) 0.0017(8)
C20 0.0407(9) 0.0249(8) 0.0311(9) -0.0014(7) 0.0170(8) -0.0022(7)
C3 0.0432(11) 0.0398(10) 0.0430(11) -0.0113(8) 0.0097(9) 0.0104(9)
C35 0.0267(9) 0.0488(11) 0.0358(10) -0.0002(8) 0.0092(8) -0.0032(8)
C24 0.0501(11) 0.0270(8) 0.0423(10) -0.0047(7) 0.0242(9) -0.0044(8)
C2 0.0416(10) 0.0295(9) 0.0442(11) -0.0062(8) 0.0057(9) 0.0016(8)
C37 0.0471(11) 0.0317(9) 0.0402(10) -0.0013(8) 0.0182(9) -0.0101(8)
C8 0.0386(10) 0.0617(13) 0.0486(12) 0.0068(10) 0.0254(10) 0.0030(10)
C36 0.0345(10) 0.0445(10) 0.0430(11) -0.0056(8) 0.0142(9) -0.0130(8)
C40 0.0329(9) 0.0410(10) 0.0395(10) 0.0061(8) 0.0146(8) 0.0048(8)
C9 0.0417(11) 0.0488(11) 0.0585(13) 0.0110(10) 0.0272(10) 0.0001(9)
C4 0.0359(10) 0.0461(10) 0.0358(10) -0.0090(8) 0.0110(8) 0.0066(8)
C30 0.0604(14) 0.0432(11) 0.0498(12) 0.0002(9) 0.0195(11) 0.0110(10)
C28 0.0762(15) 0.0280(9) 0.0447(11) -0.0051(8) 0.0299(11) -0.0032(9)
C25 0.0493(12) 0.0367(10) 0.0693(15) -0.0090(10) 0.0293(11) -0.0054(9)
C26 0.0531(13) 0.0525(13) 0.0785(17) -0.0138(12) 0.0296(13) -0.0171(11)
C39 0.0643(14) 0.0342(10) 0.0398(11) 0.0002(8) 0.0027(10) -0.0065(10)
C27 0.0739(16) 0.0366(10) 0.0643(15) -0.0118(10) 0.0328(13) -0.0193(11)
C23 0.0803(15) 0.0287(9) 0.0461(12) -0.0013(8) 0.0337(11) -0.0095(10)
C31 0.0545(14) 0.0512(14) 0.122(3) -0.0157(15) 0.0322(16) 0.0030(12)

loop_
_atom_type_symbol
_atom_type_description
_atom_type_scat_dispersion_real
_atom_type_scat_dispersion_imag
_atom_type_scat_source
C C 0.0033 0.0016 'International Tables Vol C Tables 4.2.6.8 and 6.1.1.4'
H H 0.0000 0.0000 'International Tables Vol C Tables 4.2.6.8 and 6.1.1.4'
N N 0.0061 0.0033 'International Tables Vol C Tables 4.2.6.8 and 6.1.1.4'
O O 0.0106 0.0060 'International Tables Vol C Tables 4.2.6.8 and 6.1.1.4'

loop_
_geom_angle_atom_site_label_1
_geom_angle_atom_site_label_2
_geom_angle_atom_site_label_3
_geom_angle
C12 N1 C21 119.07(14)
C13 C15 C16 119.21(14)
C13 C15 C32 119.52(14)
C16 C15 C32 120.53(14)
C17 C16 C21 118.11(14)
C17 C16 C15 124.66(15)
C21 C16 C15 117.24(15)
C22 N3 C24 121.21(15)
N1 C12 C13 123.35(15)
N1 C12 C11 116.91(14)
C13 C12 C11 119.67(14)
C15 C13 C12 117.35(14)
C15 C13 C14 123.98(15)
C12 C13 C14 118.68(15)
C1 C14 C5 118.16(15)
C1 C14 C13 121.60(16)
C5 C14 C13 120.08(15)
N2 C32 C15 125.18(15)
C32 N2 C33 117.86(14)
C7 C6 C11 118.11(16)
C7 C6 C5 122.19(16)
C11 C6 C5 119.64(15)
C10 C11 C6 119.86(16)
C10 C11 C12 119.86(15)
C6 C11 C12 120.26(15)
N1 C21 C16 122.54(14)
N1 C21 C20 117.72(14)
C16 C21 C20 119.74(15)
C2 C1 C14 121.78(18)
C4 C5 C14 118.68(17)
C4 C5 C6 121.17(17)
C14 C5 C6 120.10(15)
C38 C33 C34 121.38(15)
C38 C33 N2 117.98(15)
C34 C33 N2 120.39(15)
C35 C34 C33 117.86(16)
C35 C34 C40 120.01(16)
C33 C34 C40 122.12(15)
C8 C7 C6 121.00(18)
C37 C38 C33 118.32(16)
C37 C38 C39 121.50(16)
C33 C38 C39 120.18(15)
C18 C17 C16 120.76(16)
C20 C19 C18 121.03(16)
C28 C29 C24 117.88(19)
C28 C29 C30 120.95(18)
C24 C29 C30 121.16(17)
C17 C18 C19 120.70(16)
N3 C22 C20 116.38(15)
N3 C22 C23 125.38(16)
C20 C22 C23 118.00(16)
C9 C10 C11 120.63(18)
C19 C20 C21 119.40(15)
C19 C20 C22 119.73(15)
C21 C20 C22 120.87(15)
C4 C3 C2 120.30(17)
C36 C35 C34 121.54(17)
C25 C24 C29 121.28(17)
C25 C24 N3 118.80(16)
C29 C24 N3 119.41(17)
C3 C2 C1 119.35(18)
C36 C37 C38 121.15(17)
C7 C8 C9 120.71(18)
C37 C36 C35 119.75(17)
C10 C9 C8 119.69(19)
C3 C4 C5 121.50(18)
C27 C28 C29 121.51(19)
C26 C25 C24 118.65(19)
C26 C25 C31 121.1(2)
C24 C25 C31 120.27(18)
C27 C26 C25 120.7(2)
C28 C27 C26 119.92(19)

loop_
_geom_bond_atom_site_label_1
_geom_bond_atom_site_label_2
_geom_bond_distance
N1 C12 1.324(2)
N1 C21 1.353(2)
C15 C13 1.400(2)
C15 C16 1.430(2)
C15 C32 1.480(2)
C16 C17 1.419(2)
C16 C21 1.427(2)
N3 C22 1.271(2)
N3 C24 1.427(2)
C12 C13 1.431(2)
C12 C11 1.467(2)
C13 C14 1.466(2)
C14 C1 1.409(2)
C14 C5 1.414(2)
C32 N2 1.274(2)
N2 C33 1.426(2)
C6 C7 1.406(2)
C6 C11 1.407(2)
C6 C5 1.469(2)
C11 C10 1.405(2)
C21 C20 1.429(2)
C1 C2 1.383(2)
C5 C4 1.405(2)
C33 C38 1.402(2)
C33 C34 1.403(2)
C34 C35 1.390(2)
C34 C40 1.511(2)
C7 C8 1.376(3)
C38 C37 1.390(2)
C38 C39 1.503(3)
C17 C18 1.366(2)
C19 C20 1.368(2)
C19 C18 1.403(2)
C29 C28 1.393(3)
C29 C24 1.400(2)
C29 C30 1.494(3)
C22 C20 1.495(2)
C22 C23 1.503(2)
C10 C9 1.378(3)
C3 C4 1.376(3)
C3 C2 1.382(3)
C35 C36 1.381(3)
C24 C25 1.394(3)
C37 C36 1.379(3)
C8 C9 1.383(3)
C28 C27 1.371(3)
C25 C26 1.392(3)
C25 C31 1.502(3)
C26 C27 1.380(3)

loop_
_platon_squeeze_void_nr
_platon_squeeze_void_average_x
_platon_squeeze_void_average_y
_platon_squeeze_void_average_z
_platon_squeeze_void_volume
_platon_squeeze_void_count_electrons
1 0.000 0.500 0.000 302.0 62.0
2 0.000 1.000 0.500 302.1 62.0
